data_4321880
loop_
_publ_author_name
'Zhiyong Wang'
'Ren-Gen Xiong'
'Bruce M. Foxman'
'Scott R. Wilson'
'Wenbin Lin'

_publ_section_title
;
 Two- and Three-Dimensional Cadmium Coordination Polymers Based on
 N,N-(2-Pyridyl)-(4-pyridylmethyl)amine
;
_journal_name_full 'Inorganic Chemistry'
_journal_page_first 1523
_journal_page_last 1528
_journal_paper_doi 10.1021/ic981123b
_journal_volume 38
_journal_year 1999
_chemical_compound_source
;
?
;
_chemical_formula_moiety ' C22 H24 Cd1 S1 O5 N6 '
_chemical_formula_sum 'C22 H24 Cd N6 O5 S'
_chemical_formula_weight 596.93
_space_group_IT_number 14
_symmetry_cell_setting monoclinic
_symmetry_space_group_name_Hall '-P 2yn'
_symmetry_space_group_name_H-M 'P 1 21/n 1'
_atom_sites_solution_hydrogens geom
_atom_sites_solution_primary direct
_cell_angle_alpha 90.
_cell_angle_beta 93.064(1)
_cell_angle_gamma 90.
_cell_formula_units_Z 2
_cell_length_a 11.7188(2)
_cell_length_b 15.7525(3)
_cell_length_c 12.8528(1)
_cell_measurement_reflns_used 0
_cell_measurement_temperature 298
_cell_measurement_theta_max 0
_cell_measurement_theta_min 0
_cell_volume 2369.24(6)
_diffrn_measured_fraction_theta_max 0.953
_diffrn_measurement_method \w/2\q
_diffrn_radiation_type 'Mo K\a'
_diffrn_radiation_wavelength 0.71073
_diffrn_reflns_av_R_equivalents 0.04
_diffrn_reflns_limit_h_max 12
_diffrn_reflns_limit_h_min -15
_diffrn_reflns_limit_k_max 20
_diffrn_reflns_limit_k_min -15
_diffrn_reflns_limit_l_max 16
_diffrn_reflns_limit_l_min -17
_diffrn_reflns_number 15206
_diffrn_reflns_theta_max 28.25
_diffrn_reflns_theta_min 1.29
_diffrn_standards_decay_% 0.00
_diffrn_standards_interval_count 0
_diffrn_standards_interval_time 0
_diffrn_standards_number 0
_exptl_absorpt_coefficient_mu 1.05
_exptl_absorpt_correction_type none
_exptl_crystal_colour ' none '
_exptl_crystal_density_diffrn 1.67
_exptl_crystal_density_meas 1.65(1)
_exptl_crystal_description ' box '
_exptl_crystal_F_000 1204.64
_exptl_crystal_size_max 0.38
_exptl_crystal_size_mid 0.08
_exptl_crystal_size_min 0.07
_refine_diff_density_max 0.57
_refine_diff_density_min -0.58
_refine_ls_extinction_coef 5.945
_refine_ls_extinction_method 'Larson 1970 Crystallographic Computing eq 22'
_refine_ls_goodness_of_fit_obs 0.3857
_refine_ls_hydrogen_treatment noref
_refine_ls_matrix_type full
_refine_ls_number_parameters 335
_refine_ls_number_reflns 3065
_refine_ls_R_factor_obs 0.0417
_refine_ls_shift/su_max 4.120681
_refine_ls_structure_factor_coef F
_refine_ls_wR_factor_obs 0.0469
_reflns_limit_h_max 15
_reflns_limit_h_min -15
_reflns_limit_k_max 20
_reflns_limit_k_min 0
_reflns_limit_l_max 17
_reflns_limit_l_min 0
_reflns_number_observed 3065
_reflns_number_total 5589
_reflns_observed_criterion >2.00\s(I)
_cod_data_source_file ic981123b_3.cif
_cod_data_source_block Compound3
_cod_original_cell_volume 2369.2
_cod_original_sg_symbol_H-M 'P 1 21/n 1 '
_cod_original_formula_sum ' C22 H24 Cd1 S1 O5 N6 '
_cod_database_code 4321880

loop_
_symmetry_equiv_pos_as_xyz
x,y,z
-x,-y,-z
-x+1/2,y+1/2,-z+1/2
x+1/2,-y+1/2,z+1/2

loop_
_atom_site_aniso_label
_atom_site_aniso_U_11
_atom_site_aniso_U_22
_atom_site_aniso_U_33
_atom_site_aniso_U_23
_atom_site_aniso_U_13
_atom_site_aniso_U_12
Cd1 0.0253(3) 0.0281(4) 0.0234(3) 0.0008(3) 0.0026(3) -0.0027(3)
Cd2 0.0345(4) 0.0274(4) 0.0240(3) 0.0031(3) 0.0060(3) 0.0022(4)
S3 0.0301(8) 0.0303(8) 0.0203(7) 0.0017(7) 0.0037(6) -0.0006(7)
O4 0.031(2) 0.036(3) 0.022(2) 0.006(2) 0.0057(18) -0.002(2)
O5 0.042(3) 0.061(4) 0.032(3) 0.011(3) 0.003(2) -0.014(3)
O6 0.060(4) 0.045(3) 0.027(3) -0.005(2) 0.010(2) -0.005(3)
O7 0.064(4) 0.039(3) 0.048(3) 0.013(2) 0.015(3) 0.010(3)
O8 0.027(3) 0.047(3) 0.033(3) 0.011(2) -0.007(2) -0.000(2)
N9 0.024(3) 0.036(3) 0.048(4) 0.006(3) 0.001(3) -0.006(3)
C10 0.038(4) 0.033(4) 0.037(4) 0.002(3) 0.009(3) -0.010(3)
C14 0.036(4) 0.036(4) 0.034(4) 0.003(3) -0.007(3) -0.008(3)
N15 0.037(4) 0.039(4) 0.058(4) -0.007(3) -0.012(3) 0.002(3)
C16 0.062(6) 0.074(7) 0.081(7) -0.030(6) -0.020(5) 0.009(6)
C17 0.038(5) 0.096(9) 0.089(8) -0.027(7) -0.008(5) 0.019(5)
C18 0.031(4) 0.079(7) 0.067(6) -0.015(5) -0.008(4) 0.001(5)
C19 0.035(4) 0.049(5) 0.054(5) -0.005(4) -0.000(4) -0.014(4)
C24 0.031(4) 0.028(4) 0.029(3) 0.003(3) -0.001(3) 0.003(3)
C25 0.055(5) 0.037(4) 0.031(4) -0.006(3) 0.015(3) -0.004(4)
C26 0.057(5) 0.036(4) 0.029(4) -0.010(3) 0.007(3) -0.010(4)
N27 0.038(4) 0.035(4) 0.031(3) -0.000(3) 0.005(3) -0.000(3)
C28 0.035(4) 0.037(4) 0.023(3) 0.000(3) 0.001(3) -0.001(3)
C29 0.046(4) 0.034(4) 0.028(4) -0.007(3) 0.009(3) -0.007(3)
N34 0.029(3) 0.030(3) 0.027(3) -0.001(2) 0.006(2) 0.001(2)
C35 0.026(3) 0.037(4) 0.038(4) 0.001(3) 0.004(3) 0.004(3)
C36 0.044(5) 0.061(6) 0.034(4) -0.009(4) 0.015(3) -0.003(4)
C37 0.039(4) 0.050(5) 0.033(4) -0.022(4) 0.002(3) 0.004(4)
C38 0.046(4) 0.027(4) 0.037(4) -0.005(3) -0.001(3) 0.001(3)
C39 0.018(3) 0.026(3) 0.035(4) -0.003(3) 0.003(3) 0.000(3)
N40 0.047(4) 0.026(3) 0.037(3) -0.007(3) 0.013(3) -0.009(3)
C42 0.037(4) 0.035(4) 0.041(4) 0.006(3) 0.001(3) -0.009(3)
C45 0.042(4) 0.027(3) 0.023(3) -0.002(3) 0.007(3) -0.003(3)
C46 0.047(4) 0.031(4) 0.038(4) 0.007(3) 0.009(3) -0.000(3)
C47 0.042(4) 0.033(4) 0.038(4) 0.008(3) 0.005(3) -0.003(3)
N48 0.041(4) 0.039(4) 0.038(4) -0.004(3) 0.013(3) -0.006(3)
C49 0.037(4) 0.029(4) 0.075(6) 0.004(4) 0.008(4) -0.002(3)
C50 0.036(4) 0.035(4) 0.056(5) 0.006(4) 0.004(4) 0.007(3)

loop_
_atom_site_label
_atom_site_fract_x
_atom_site_fract_y
_atom_site_fract_z
_atom_site_U_iso_or_equiv
_atom_site_occupancy
_atom_site_thermal_displace_type
Cd1 1.0000 0.0000 1.5000 0.0256 1.0000 Uani
Cd2 1.0000 0.0000 1.0000 0.0285 1.0000 Uani
S3 1.05039(14) 0.09698(11) 1.25255(12) 0.0268 1.0000 Uani
O4 0.9741(4) 0.0556(3) 1.3297(3) 0.0297 1.0000 Uani
O5 1.1637(4) 0.1103(4) 1.3051(4) 0.0451 1.0000 Uani
O6 1.0622(5) 0.0389(3) 1.1644(4) 0.0433 1.0000 Uani
O7 0.9992(5) 0.1771(3) 1.2174(4) 0.0502 1.0000 Uani
O8 1.1605(4) 0.0772(4) 1.5098(4) 0.0358 1.0000 Uani
N9 1.2230(5) 0.4129(4) 0.8238(5) 0.0360 1.0000 Uani
C10 1.2200(6) 0.3337(5) 0.7669(6) 0.0357 1.0000 Uani
C14 1.1296(6) 0.4618(5) 0.8353(6) 0.0356 1.0000 Uani
N15 1.1502(6) 0.5392(4) 0.8764(5) 0.0453 1.0000 Uani
C16 1.0599(9) 0.5903(7) 0.8881(8) 0.0730 1.0000 Uani
C17 0.9486(8) 0.5691(8) 0.8621(9) 0.0748 1.0000 Uani
C18 0.9285(7) 0.4885(7) 0.8219(7) 0.0592 1.0000 Uani
C19 1.0172(7) 0.4349(5) 0.8091(6) 0.0463 1.0000 Uani
C24 1.1746(6) 0.2572(4) 0.8262(5) 0.0294 1.0000 Uani
C25 1.1524(7) 0.1823(5) 0.7736(6) 0.0404 1.0000 Uani
C26 1.1093(7) 0.1143(5) 0.8253(6) 0.0405 1.0000 Uani
N27 1.0875(5) 0.1167(4) 0.9271(5) 0.0344 1.0000 Uani
C28 1.1109(6) 0.1895(5) 0.9782(5) 0.0317 1.0000 Uani
C29 1.1536(6) 0.2614(5) 0.9302(5) 0.0356 1.0000 Uani
N34 0.9100(5) 0.1273(4) 1.5679(4) 0.0286 1.0000 Uani
C35 0.8549(6) 0.1112(5) 1.6557(6) 0.0337 1.0000 Uani
C36 0.8179(7) 0.1727(6) 1.7222(6) 0.0455 1.0000 Uani
C37 0.8393(7) 0.2575(5) 1.6987(6) 0.0407 1.0000 Uani
C38 0.8953(7) 0.2760(4) 1.6101(6) 0.0368 1.0000 Uani
C39 0.9264(5) 0.2098(4) 1.5434(5) 0.0261 1.0000 Uani
N40 0.9739(5) 0.2259(4) 1.4510(5) 0.0364 1.0000 Uani
C42 0.9927(6) 0.3086(5) 1.4092(6) 0.0379 1.0000 Uani
C45 1.1051(6) 0.3509(4) 1.4451(5) 0.0304 1.0000 Uani
C46 1.1981(7) 0.3051(5) 1.4861(6) 0.0384 1.0000 Uani
C47 1.2999(6) 0.3464(5) 1.5102(6) 0.0376 1.0000 Uani
N48 1.3154(5) 0.4299(4) 1.4948(5) 0.0389 1.0000 Uani
C49 1.2250(7) 0.4734(5) 1.4571(7) 0.0469 1.0000 Uani
C50 1.1204(6) 0.4372(5) 1.4324(6) 0.0425 1.0000 Uani
H101 1.2994 0.3198 0.7451 0.0429 1.0000 Uiso
H102 1.1695 0.3419 0.7010 0.0429 1.0000 Uiso
H161 1.0756 0.6502 0.9175 0.0847 1.0000 Uiso
H171 0.8831 0.6103 0.8723 0.0814 1.0000 Uiso
H181 0.8471 0.4690 0.8028 0.0651 1.0000 Uiso
H191 1.0033 0.3754 0.7794 0.0543 1.0000 Uiso
H251 1.1680 0.1778 0.6966 0.0461 1.0000 Uiso
H261 1.0929 0.0599 0.7852 0.0466 1.0000 Uiso
H281 1.0986 0.1917 1.0552 0.0375 1.0000 Uiso
H291 1.1675 0.3161 0.9709 0.0421 1.0000 Uiso
H351 0.8399 0.0495 1.6732 0.0387 1.0000 Uiso
H361 0.7763 0.1563 1.7867 0.0522 1.0000 Uiso
H371 0.8130 0.3045 1.7458 0.0477 1.0000 Uiso
H381 0.9153 0.3371 1.5926 0.0434 1.0000 Uiso
H421 0.9277 0.3464 1.4298 0.0462 1.0000 Uiso
H422 0.9891 0.3050 1.3305 0.0462 1.0000 Uiso
H461 1.1907 0.2420 1.4978 0.0445 1.0000 Uiso
H471 1.3667 0.3119 1.5411 0.0454 1.0000 Uiso
H491 1.2340 0.5367 1.4457 0.0512 1.0000 Uiso
H501 1.0542 0.4736 1.4045 0.0493 1.0000 Uiso
H401 0.984(6) 0.188(5) 1.414(6) 0.03(2) 1.0000 Uiso
H81 1.222(7) 0.054(5) 1.537(7) 0.06(3) 1.0000 Uiso
H82 1.172(8) 0.086(6) 1.450(8) 0.07(3) 1.0000 Uiso
H91 1.294(17) 0.430(14) 0.842(16) -0.18(11) 1.0000 Uiso

loop_
_atom_type_symbol
_atom_type_scat_dispersion_real
_atom_type_scat_dispersion_imag
_atom_type_scat_Cromer_Mann_a1
_atom_type_scat_Cromer_Mann_b1
_atom_type_scat_Cromer_Mann_a2
_atom_type_scat_Cromer_Mann_b2
_atom_type_scat_Cromer_Mann_a3
_atom_type_scat_Cromer_Mann_b3
_atom_type_scat_Cromer_Mann_a4
_atom_type_scat_Cromer_Mann_b4
_atom_type_scat_Cromer_Mann_c
_atom_type_scat_source
'Cd  ' -1.0050 1.2020 19.2214 0.5946 17.6444 6.9089 4.4610 24.7008 1.6029 87.4825 5.0694 International_Tables_Vol_IV_Table_2.2B
'S   ' 0.1100 0.1240 6.9053 1.4679 5.2034 22.2151 1.4379 0.2536 1.5863 56.1720 0.8669 International_Tables_Vol_IV_Table_2.2B
'O   ' 0.0080 0.0060 3.0485 13.2771 2.2868 5.7011 1.5463 0.3239 0.8670 32.9089 0.2508 International_Tables_Vol_IV_Table_2.2B
'N   ' 0.0040 0.0030 12.2126 0.0057 3.1322 9.8933 2.0125 28.9975 1.1663 0.5826 -11.5290 International_Tables_Vol_IV_Table_2.2B
'C   ' 0.0020 0.0020 2.3100 20.8439 1.0200 10.2075 1.5886 0.5687 0.8650 51.6512 0.2156 International_Tables_Vol_IV_Table_2.2B
'H   ' 0.0000 0.0000 0.4930 10.5109 0.3229 26.1257 0.1402 3.1424 0.0408 57.7997 0.0030 International_Tables_Vol_IV_Table_2.2B

loop_
_geom_angle_atom_site_label_1
_geom_angle_site_symmetry_1
_geom_angle_atom_site_label_2
_geom_angle_site_symmetry_2
_geom_angle_atom_site_label_3
_geom_angle_site_symmetry_3
_geom_angle
_geom_angle_publ_flag
O4 . Cd1 . O4 2_758 179.995 yes
O4 . Cd1 . O8 . 85.21(18) yes
O4 2_758 Cd1 . O8 . 94.79(18) yes
O4 . Cd1 . O8 2_758 94.79(18) yes
O4 2_758 Cd1 . O8 2_758 85.21(18) yes
O8 . Cd1 . O8 2_758 179.995 yes
O4 . Cd1 . N34 . 89.42(17) yes
O4 2_758 Cd1 . N34 . 90.58(17) yes
O8 . Cd1 . N34 . 84.92(19) yes
O8 2_758 Cd1 . N34 . 95.08(19) yes
O4 . Cd1 . N34 2_758 90.58(17) yes
O4 2_758 Cd1 . N34 2_758 89.42(17) yes
O8 . Cd1 . N34 2_758 95.08(19) yes
O8 2_758 Cd1 . N34 2_758 84.92(19) yes
N34 . Cd1 . N34 2_758 179.995 yes
O6 . Cd2 . O6 2_757 179.995 yes
O6 . Cd2 . N27 . 92.0(2) yes
O6 2_757 Cd2 . N27 . 88.0(2) yes
O6 . Cd2 . N27 2_757 88.0(2) yes
O6 2_757 Cd2 . N27 2_757 92.0(2) yes
N27 . Cd2 . N27 2_757 179.995 yes
O6 . Cd2 . N48 3_747 81.7(2) yes
O6 2_757 Cd2 . N48 3_747 98.3(2) yes
N27 . Cd2 . N48 3_747 87.7(2) yes
N27 2_757 Cd2 . N48 3_747 92.3(2) yes
O6 . Cd2 . N48 4_454 98.3(2) yes
O6 2_757 Cd2 . N48 4_454 81.7(2) yes
N27 . Cd2 . N48 4_454 92.3(2) yes
N27 2_757 Cd2 . N48 4_454 87.7(2) yes
N48 3_747 Cd2 . N48 4_454 179.995 yes
O4 . S3 . O5 . 108.1(3) yes
O4 . S3 . O6 . 108.7(3) yes
O5 . S3 . O6 . 108.8(3) yes
O4 . S3 . O7 . 109.1(3) yes
O5 . S3 . O7 . 111.4(3) yes
O6 . S3 . O7 . 110.8(3) yes
Cd1 . O4 . S3 . 135.6(3) yes
Cd2 . O6 . S3 . 147.4(4) yes
Cd1 . O8 . H81 . 117.8(56) no
Cd1 . O8 . H82 . 103.4(67) no
H81 . O8 . H82 . 106.5(83) no
C10 . N9 . C14 . 123.3(6) yes
C10 . N9 . H91 . 112.8(144) no
C14 . N9 . H91 . 123.4(145) no
N9 . C10 . C24 . 115.1(6) yes
N9 . C10 . H101 . 109.3(6) no
C24 . C10 . H101 . 108.4(6) no
N9 . C10 . H102 . 108.0(6) no
C24 . C10 . H102 . 108.2(6) no
H101 . C10 . H102 . 107.6(6) no
N9 . C14 . N15 . 115.5(6) yes
N9 . C14 . C19 . 123.7(7) yes
N15 . C14 . C19 . 120.8(7) yes
C14 . N15 . C16 . 117.5(7) yes
N15 . C16 . C17 . 124.9(9) yes
N15 . C16 . H161 . 117.6(9) no
C17 . C16 . H161 . 117.5(10) no
C16 . C17 . C18 . 117.1(9) yes
C16 . C17 . H171 . 121.9(11) no
C18 . C17 . H171 . 121.1(9) no
C17 . C18 . C19 . 120.0(8) yes
C17 . C18 . H181 . 120.3(9) no
C19 . C18 . H181 . 119.8(10) no
C14 . C19 . C18 . 119.8(8) yes
C14 . C19 . H191 . 119.6(8) no
C18 . C19 . H191 . 120.6(8) no
C10 . C24 . C25 . 119.2(6) yes
C10 . C24 . C29 . 122.0(6) yes
C25 . C24 . C29 . 118.7(7) yes
C24 . C25 . C26 . 119.7(7) yes
C24 . C25 . H251 . 119.9(7) no
C26 . C25 . H251 . 120.4(7) no
C25 . C26 . N27 . 122.8(7) yes
C25 . C26 . H261 . 118.6(7) no
N27 . C26 . H261 . 118.5(7) no
Cd2 . N27 . C26 . 118.7(5) yes
Cd2 . N27 . C28 . 124.1(5) yes
C26 . N27 . C28 . 117.0(6) yes
N27 . C28 . C29 . 123.1(6) yes
N27 . C28 . H281 . 118.3(7) no
C29 . C28 . H281 . 118.6(7) no
C24 . C29 . C28 . 118.5(7) yes
C24 . C29 . H291 . 120.6(7) no
C28 . C29 . H291 . 120.8(6) no
Cd1 . N34 . C35 . 112.1(5) yes
Cd1 . N34 . C39 . 129.3(4) yes
C35 . N34 . C39 . 117.1(6) yes
N34 . C35 . C36 . 124.4(7) yes
N34 . C35 . H351 . 117.5(7) no
C36 . C35 . H351 . 118.1(7) no
C35 . C36 . C37 . 118.2(7) yes
C35 . C36 . H361 . 120.5(8) no
C37 . C36 . H361 . 121.3(8) no
C36 . C37 . C38 . 118.8(7) yes
C36 . C37 . H371 . 120.3(8) no
C38 . C37 . H371 . 120.9(8) no
C37 . C38 . C39 . 119.8(7) yes
C37 . C38 . H381 . 120.6(7) no
C39 . C38 . H381 . 119.6(7) no
N34 . C39 . C38 . 121.6(6) yes
N34 . C39 . N40 . 116.9(6) yes
C38 . C39 . N40 . 121.5(6) yes
C39 . N40 . C42 . 125.1(6) yes
C39 . N40 . H401 . 118.2(56) no
C42 . N40 . H401 . 116.0(56) no
N40 . C42 . C45 . 115.6(6) yes
N40 . C42 . H421 . 107.7(6) no
C45 . C42 . H421 . 108.3(6) no
N40 . C42 . H422 . 109.0(6) no
C45 . C42 . H422 . 108.5(6) no
H421 . C42 . H422 . 107.5(7) no
C42 . C45 . C46 . 122.4(6) yes
C42 . C45 . C50 . 120.6(7) yes
C46 . C45 . C50 . 116.9(7) yes
C45 . C46 . C47 . 119.5(7) yes
C45 . C46 . H461 . 119.8(7) no
C47 . C46 . H461 . 120.7(7) no
C46 . C47 . N48 . 123.4(7) yes
C46 . C47 . H471 . 118.3(7) no
N48 . C47 . H471 . 118.3(7) no
Cd2 3_757 N48 . C47 . 124.6(5) yes
Cd2 3_757 N48 . C49 . 117.8(5) yes
C47 . N48 . C49 . 116.5(7) yes
N48 . C49 . C50 . 123.6(7) yes
N48 . C49 . H491 . 118.2(7) no
C50 . C49 . H491 . 118.2(8) no
C45 . C50 . C49 . 120.1(7) yes
C45 . C50 . H501 . 119.8(8) no
C49 . C50 . H501 . 120.1(8) no

loop_
_geom_bond_atom_site_label_1
_geom_bond_site_symmetry_1
_geom_bond_atom_site_label_2
_geom_bond_site_symmetry_2
_geom_bond_distance
_geom_bond_publ_flag
Cd1 . O4 . 2.362(4) yes
Cd1 . O4 2_758 2.362(4) yes
Cd1 . O8 . 2.238(5) yes
Cd1 . O8 2_758 2.238(5) yes
Cd1 . N34 . 2.449(5) yes
Cd1 . N34 2_758 2.449(5) yes
Cd2 . O6 . 2.283(5) yes
Cd2 . O6 2_757 2.283(5) yes
Cd2 . N27 . 2.326(6) yes
Cd2 . N27 2_757 2.326(6) yes
Cd2 . N48 3_747 2.426(6) yes
Cd2 . N48 4_454 2.426(6) yes
S3 . O4 . 1.517(4) yes
S3 . O5 . 1.472(5) yes
S3 . O6 . 1.468(5) yes
S3 . O7 . 1.458(5) yes
O8 . H81 . 0.86(9) no
O8 . H82 . 0.80(9) no
N9 . C10 . 1.45(1) yes
N9 . C14 . 1.35(1) yes
N9 . H91 . 0.9(2) no
C10 . C24 . 1.537(9) yes
C10 . H101 . 1.009(7) no
C10 . H102 . 1.015(7) no
C14 . N15 . 1.346(9) yes
C14 . C19 . 1.41(1) yes
N15 . C16 . 1.344(11) yes
C16 . C17 . 1.370(13) yes
C16 . H161 . 1.03(1) no
C17 . C18 . 1.386(14) yes
C17 . H171 . 1.020(9) no
C18 . C19 . 1.356(12) yes
C18 . H181 . 1.019(8) no
C19 . H191 . 1.021(8) no
C24 . C25 . 1.38(1) yes
C24 . C29 . 1.374(9) yes
C25 . C26 . 1.37(1) yes
C25 . H251 . 1.018(7) no
C26 . N27 . 1.348(9) yes
C26 . H261 . 1.012(7) no
N27 . C28 . 1.343(9) yes
C28 . C29 . 1.40(1) yes
C28 . H281 . 1.008(6) no
C29 . H291 . 1.016(7) no
N34 . C35 . 1.353(8) yes
N34 . C39 . 1.353(8) yes
C35 . C36 . 1.38(1) yes
C35 . H351 . 1.015(8) no
C36 . C37 . 1.396(12) yes
C36 . H361 . 1.017(7) no
C37 . C38 . 1.375(11) yes
C37 . H371 . 1.014(7) no
C38 . C39 . 1.411(9) yes
C38 . H381 . 1.018(7) no
C39 . N40 . 1.362(9) yes
N40 . C42 . 1.431(9) yes
N40 . H401 . 0.77(7) no
C42 . C45 . 1.52(1) yes
C42 . H421 . 1.013(8) no
C42 . H422 . 1.012(7) no
C45 . C46 . 1.39(1) yes
C45 . C50 . 1.38(1) yes
C46 . C47 . 1.38(1) yes
C46 . H461 . 1.010(7) no
C47 . N48 . 1.345(9) yes
C47 . H471 . 1.016(7) no
N48 . C49 . 1.33(1) yes
C49 . C50 . 1.375(11) yes
C49 . H491 . 1.014(8) no
C50 . H501 . 1.014(7) no
